data_7035668
loop_
_publ_author_name
'Oliveira, T\^ania S M'
'Gomes, Ana C.'
'Lopes, Andr\'e D'
'Louren\,co, Jo\~ao P'
'Almeida Paz, Filipe A.'
'Pillinger, Martyn'
'Gon\,calves, Isabel S'

_publ_section_title
;
 Dichlorodioxomolybdenum(vi) complexes bearing oxygen-donor ligands as
 olefin epoxidation catalysts.
;
_journal_issue 31
_journal_name_full 'Dalton transactions (Cambridge, England : 2003)'
_journal_page_first 14139
_journal_page_last 14148
_journal_paper_doi 10.1039/c5dt02165k
_journal_volume 44
_journal_year 2015
_chemical_formula_moiety 'C18 H22 Cl2 Mo N2 O4'
_chemical_formula_sum 'C18 H22 Cl2 Mo N2 O4'
_chemical_formula_weight 497.21
_space_group_crystal_system orthorhombic
_space_group_IT_number 43
_space_group_name_Hall 'F 2 -2d'
_space_group_name_H-M_alt 'F d d 2'
_symmetry_space_group_name_Hall 'F 2 -2d'
_symmetry_space_group_name_H-M 'F d d 2'
_atom_sites_solution_hydrogens geom
_audit_creation_date '02 April 2015'
_audit_creation_method 'SHELXL-2014/6, manual editing plus enCIFer'
_audit_update_record
;
2015-04-02 deposited with the CCDC.
2015-07-06 downloaded from the CCDC.
;
_cell_angle_alpha 90
_cell_angle_beta 90
_cell_angle_gamma 90
_cell_formula_units_Z 8
_cell_length_a 16.9586(11)
_cell_length_b 27.5327(19)
_cell_length_c 8.5225(5)
_cell_measurement_reflns_used 3202
_cell_measurement_temperature 180(2)
_cell_measurement_theta_max 28.55
_cell_measurement_theta_min 2.78
_cell_volume 3979.3(4)
_computing_cell_refinement 'SAINT V8.27B (Bruker AXS Inc., 2012)'
_computing_data_collection 'APEX2 2012.4 (Bruker AXS Inc., 2012)'
_computing_data_reduction 'SAINT V8.27B (Bruker AXS Inc., 2012)'
_computing_molecular_graphics 'DIAMOND (Brandenburg, 2009)'
_computing_publication_material 'SHELXTL (Sheldrick, 2014)'
_computing_structure_refinement 'SHELXL-2014/6 (Sheldrick, 2014)'
_computing_structure_solution 'SHELXS (Sheldrick, 2014)'
_diffrn_ambient_temperature 180(2)
_diffrn_measured_fraction_theta_full 0.996
_diffrn_measured_fraction_theta_max 0.996
_diffrn_measurement_device_type 'Bruker X8 Kappa CCD APEX II'
_diffrn_measurement_method '\w / \f scans'
_diffrn_radiation_monochromator graphite
_diffrn_radiation_source 'fine-focus sealed tube'
_diffrn_radiation_type MoK\a
_diffrn_radiation_wavelength 0.71073
_diffrn_reflns_av_R_equivalents 0.0513
_diffrn_reflns_av_unetI/netI 0.0535
_diffrn_reflns_laue_measured_fraction_full 0.996
_diffrn_reflns_laue_measured_fraction_max 0.996
_diffrn_reflns_limit_h_max 23
_diffrn_reflns_limit_h_min -23
_diffrn_reflns_limit_k_max 23
_diffrn_reflns_limit_k_min -37
_diffrn_reflns_limit_l_max 11
_diffrn_reflns_limit_l_min -11
_diffrn_reflns_number 8189
_diffrn_reflns_point_group_measured_fraction_full 0.988
_diffrn_reflns_point_group_measured_fraction_max 0.972
_diffrn_reflns_theta_full 25.242
_diffrn_reflns_theta_max 29.114
_diffrn_reflns_theta_min 3.813
_diffrn_standards_number 0
_exptl_absorpt_coefficient_mu 0.954
_exptl_absorpt_correction_type multi-scan
_exptl_absorpt_process_details
; 
 SADABS V2012/1 (Bruker AXS Inc.) 
;
_exptl_crystal_colour Colourless
_exptl_crystal_density_diffrn 1.660
_exptl_crystal_description Block
_exptl_crystal_F_000 2016
_exptl_crystal_size_max 0.200
_exptl_crystal_size_mid 0.100
_exptl_crystal_size_min 0.080
_exptl_transmission_factor_max 0.7458
_exptl_transmission_factor_min 0.6652
_refine_diff_density_max 0.378
_refine_diff_density_min -0.528
_refine_diff_density_rms 0.072
_refine_ls_abs_structure_details
;
 Flack x determined using 1007 quotients [(I+)-(I-)]/[(I+)+(I-)]
 (Parsons, Flack and Wagner, Acta Cryst. B69 (2013) 249-259).
;
_refine_ls_abs_structure_Flack 0.03(4)
_refine_ls_extinction_method none
_refine_ls_goodness_of_fit_ref 1.070
_refine_ls_hydrogen_treatment constr
_refine_ls_matrix_type full
_refine_ls_number_parameters 125
_refine_ls_number_reflns 2605
_refine_ls_number_restraints 1
_refine_ls_restrained_S_all 1.069
_refine_ls_R_factor_all 0.0378
_refine_ls_R_factor_gt 0.0331
_refine_ls_shift/su_max 0.000
_refine_ls_shift/su_mean 0.000
_refine_ls_structure_factor_coef Fsqd
_refine_ls_weighting_details 'w=1/[\s^2^(Fo^2^)+(0.0227P)^2^+2.3684P] where P=(Fo^2^+2Fc^2^)/3'
_refine_ls_weighting_scheme calc
_refine_ls_wR_factor_gt 0.0705
_refine_ls_wR_factor_ref 0.0736
_reflns_Friedel_coverage 0.833
_reflns_friedel_fraction_full 0.979
_reflns_friedel_fraction_max 0.944
_reflns_number_gt 2377
_reflns_number_total 2605
_reflns_threshold_expression 'I > 2\s(I)'
_cod_data_source_file c5dt02165k2.cif
_cod_data_source_block Compound-1
_cod_depositor_comments
;
The following automatic conversions were performed:

'_space_group_crystal_system' value 'Orthorhombic' changed to
'orthorhombic' according to
/usr/data/users/saulius/crontab/automatic-downloads/rss-feeds/RSC/lib/dictionaries/cif_core.dic
dictionary named 'cif_core.dic' version 2.4.2 from 2011-04-26.

'_exptl_absorpt_correction_type' value 'Multi-scan' changed to
'multi-scan' according to
/usr/data/users/saulius/crontab/automatic-downloads/rss-feeds/RSC/lib/dictionaries/cif_core.dic
dictionary named 'cif_core.dic' version 2.4.2 from 2011-04-26.

Automatic conversion script
Id: cif_fix_values 3271 2015-04-21 07:52:19Z andrius 

 Adding full bibliography for 7035668--7035669.cif.
;
_cod_database_code 7035668
_shelx_space_group_comment
;
The symmetry employed for this shelxl refinement is uniquely defined
by the following loop, which should always be used as a source of
symmetry information in preference to the above space-group names.
They are only intended as comments.
;
_shelx_estimated_absorpt_t_min 0.832
_shelx_estimated_absorpt_t_max 0.928
_shelxl_version_number 2014/6

loop_
_space_group_symop_operation_xyz
'x, y, z'
'-x, -y, z'
'x+1/4, -y+1/4, z+1/4'
'-x+1/4, y+1/4, z+1/4'
'x, y+1/2, z+1/2'
'-x, -y+1/2, z+1/2'
'x+1/4, -y+3/4, z+3/4'
'-x+1/4, y+3/4, z+3/4'
'x+1/2, y, z+1/2'
'-x+1/2, -y, z+1/2'
'x+3/4, -y+1/4, z+3/4'
'-x+3/4, y+1/4, z+3/4'
'x+1/2, y+1/2, z'
'-x+1/2, -y+1/2, z'
'x+3/4, -y+3/4, z+1/4'
'-x+3/4, y+3/4, z+1/4'

loop_
_atom_site_label
_atom_site_type_symbol
_atom_site_fract_x
_atom_site_fract_y
_atom_site_fract_z
_atom_site_U_iso_or_equiv
_atom_site_adp_type
_atom_site_occupancy
_atom_site_site_symmetry_order
_atom_site_calc_flag
_atom_site_refinement_flags_posn
_atom_site_refinement_flags_adp
_atom_site_refinement_flags_occupancy
Mo1 Mo 0.5000 0.5000 0.72898(6) 0.02802(13) Uani 1 2 d S T P
Cl1 Cl 0.39405(7) 0.55467(4) 0.68059(14) 0.0395(3) Uani 1 1 d . . .
O1 O 0.44675(16) 0.46144(11) 0.5264(3) 0.0290(6) Uani 1 1 d . . .
O2 O 0.4526(2) 0.46286(15) 0.8540(4) 0.0473(9) Uani 1 1 d . . .
N1 N 0.3831(2) 0.43182(13) 0.3187(4) 0.0271(7) Uani 1 1 d . . .
C1 C 0.4573(3) 0.43291(19) 0.2314(5) 0.0412(11) Uani 1 1 d . . .
H1A H 0.4837 0.4014 0.2410 0.062 Uiso 1 1 calc R U .
H1B H 0.4914 0.4584 0.2742 0.062 Uiso 1 1 calc R U .
H1C H 0.4465 0.4396 0.1206 0.062 Uiso 1 1 calc R U .
C2 C 0.3168(3) 0.40879(18) 0.2380(6) 0.0380(10) Uani 1 1 d . . .
H2A H 0.2725 0.4052 0.3110 0.057 Uiso 1 1 calc R U .
H2B H 0.3328 0.3767 0.1998 0.057 Uiso 1 1 calc R U .
H2C H 0.3005 0.4290 0.1490 0.057 Uiso 1 1 calc R U .
C3 C 0.3831(2) 0.44621(13) 0.4679(5) 0.0230(7) Uani 1 1 d . . .
C4 C 0.3093(2) 0.44353(14) 0.5622(4) 0.0233(8) Uani 1 1 d . . .
C5 C 0.3107(2) 0.41624(14) 0.7006(5) 0.0259(8) Uani 1 1 d . . .
H5 H 0.3576 0.4001 0.7316 0.031 Uiso 1 1 calc R U .
C6 C 0.2437(2) 0.41283(17) 0.7922(5) 0.0288(9) Uani 1 1 d . . .
H6 H 0.2447 0.3939 0.8854 0.035 Uiso 1 1 calc R U .
C7 C 0.1749(3) 0.43689(17) 0.7490(5) 0.0336(10) Uani 1 1 d . . .
H7 H 0.1293 0.4351 0.8135 0.040 Uiso 1 1 calc R U .
C8 C 0.1733(3) 0.46362(17) 0.6104(6) 0.0341(10) Uani 1 1 d . . .
H8 H 0.1263 0.4797 0.5794 0.041 Uiso 1 1 calc R U .
C9 C 0.2405(2) 0.46693(15) 0.5170(5) 0.0285(10) Uani 1 1 d . . .
H9 H 0.2392 0.4852 0.4224 0.034 Uiso 1 1 calc R U .

loop_
_atom_site_aniso_label
_atom_site_aniso_U_11
_atom_site_aniso_U_22
_atom_site_aniso_U_33
_atom_site_aniso_U_23
_atom_site_aniso_U_13
_atom_site_aniso_U_12
Mo1 0.0283(2) 0.0409(3) 0.01492(18) 0.000 0.000 -0.0083(2)
Cl1 0.0329(5) 0.0423(6) 0.0434(6) -0.0071(5) 0.0108(5) -0.0011(5)
O1 0.0240(14) 0.0366(16) 0.0264(14) -0.0028(12) -0.0012(11) -0.0037(12)
O2 0.048(2) 0.069(2) 0.0245(15) 0.0124(17) 0.0018(14) -0.0163(19)
N1 0.0287(18) 0.0331(19) 0.0196(16) 0.0010(14) -0.0004(13) 0.0050(15)
C1 0.042(3) 0.058(3) 0.0239(19) 0.001(2) 0.0066(19) 0.015(2)
C2 0.047(3) 0.039(2) 0.028(2) -0.009(2) -0.011(2) 0.001(2)
C3 0.0261(18) 0.0233(17) 0.0197(16) 0.0018(16) -0.0014(15) 0.0025(14)
C4 0.0249(19) 0.0228(18) 0.0221(18) -0.0033(15) -0.0015(14) -0.0015(15)
C5 0.0278(19) 0.0246(18) 0.025(2) 0.0016(16) 0.0002(15) -0.0020(15)
C6 0.033(2) 0.033(2) 0.0208(17) 0.0010(17) 0.0001(17) -0.0073(18)
C7 0.027(2) 0.039(2) 0.035(3) -0.004(2) 0.0044(18) -0.0066(17)
C8 0.023(2) 0.037(2) 0.042(2) -0.002(2) -0.0024(17) 0.0046(18)
C9 0.027(2) 0.028(2) 0.030(3) 0.0031(15) -0.0015(16) -0.0002(16)

loop_
_atom_type_symbol
_atom_type_description
_atom_type_scat_dispersion_real
_atom_type_scat_dispersion_imag
_atom_type_scat_source
C C 0.0033 0.0016 'International Tables Vol C Tables 4.2.6.8 and 6.1.1.4'
H H 0.0000 0.0000 'International Tables Vol C Tables 4.2.6.8 and 6.1.1.4'
N N 0.0061 0.0033 'International Tables Vol C Tables 4.2.6.8 and 6.1.1.4'
O O 0.0106 0.0060 'International Tables Vol C Tables 4.2.6.8 and 6.1.1.4'
Cl Cl 0.1484 0.1585 'International Tables Vol C Tables 4.2.6.8 and 6.1.1.4'
Mo Mo -1.6832 0.6857 'International Tables Vol C Tables 4.2.6.8 and 6.1.1.4'

loop_
_geom_angle_atom_site_label_1
_geom_angle_atom_site_label_2
_geom_angle_atom_site_label_3
_geom_angle
_geom_angle_site_symmetry_1
_geom_angle_site_symmetry_3
O2 Mo1 O2 101.3(2) 2_665 .
O2 Mo1 O1 168.15(16) 2_665 .
O2 Mo1 O1 90.45(14) . .
O2 Mo1 O1 90.45(14) 2_665 2_665
O2 Mo1 O1 168.15(16) . 2_665
O1 Mo1 O1 77.82(15) . 2_665
O2 Mo1 Cl1 94.92(14) 2_665 .
O2 Mo1 Cl1 97.69(14) . .
O1 Mo1 Cl1 81.98(8) . .
O1 Mo1 Cl1 82.52(8) 2_665 .
O2 Mo1 Cl1 97.69(14) 2_665 2_665
O2 Mo1 Cl1 94.93(14) . 2_665
O1 Mo1 Cl1 82.52(8) . 2_665
O1 Mo1 Cl1 81.98(8) 2_665 2_665
Cl1 Mo1 Cl1 160.04(6) . 2_665
C3 O1 Mo1 144.6(3) . .
C3 N1 C1 118.6(4) . .
C3 N1 C2 125.3(4) . .
C1 N1 C2 115.5(4) . .
N1 C1 H1A 109.5 . .
N1 C1 H1B 109.5 . .
H1A C1 H1B 109.5 . .
N1 C1 H1C 109.5 . .
H1A C1 H1C 109.5 . .
H1B C1 H1C 109.5 . .
N1 C2 H2A 109.5 . .
N1 C2 H2B 109.5 . .
H2A C2 H2B 109.5 . .
N1 C2 H2C 109.5 . .
H2A C2 H2C 109.5 . .
H2B C2 H2C 109.5 . .
O1 C3 N1 118.5(4) . .
O1 C3 C4 121.5(3) . .
N1 C3 C4 120.0(3) . .
C9 C4 C5 119.8(4) . .
C9 C4 C3 122.2(3) . .
C5 C4 C3 117.9(3) . .
C6 C5 C4 120.0(4) . .
C6 C5 H5 120.0 . .
C4 C5 H5 120.0 . .
C5 C6 C7 120.5(4) . .
C5 C6 H6 119.8 . .
C7 C6 H6 119.8 . .
C8 C7 C6 119.5(4) . .
C8 C7 H7 120.3 . .
C6 C7 H7 120.3 . .
C7 C8 C9 120.3(4) . .
C7 C8 H8 119.9 . .
C9 C8 H8 119.9 . .
C4 C9 C8 119.9(4) . .
C4 C9 H9 120.1 . .
C8 C9 H9 120.1 . .

loop_
_geom_bond_atom_site_label_1
_geom_bond_atom_site_label_2
_geom_bond_distance
_geom_bond_site_symmetry_2
Mo1 O2 1.681(3) 2_665
Mo1 O2 1.681(3) .
Mo1 O1 2.219(3) .
Mo1 O1 2.219(3) 2_665
Mo1 Cl1 2.3800(12) .
Mo1 Cl1 2.3800(12) 2_665
O1 C3 1.261(5) .
N1 C3 1.332(5) .
N1 C1 1.462(6) .
N1 C2 1.463(6) .
C1 H1A 0.9800 .
C1 H1B 0.9800 .
C1 H1C 0.9800 .
C2 H2A 0.9800 .
C2 H2B 0.9800 .
C2 H2C 0.9800 .
C3 C4 1.489(5) .
C4 C9 1.388(6) .
C4 C5 1.398(5) .
C5 C6 1.381(6) .
C5 H5 0.9500 .
C6 C7 1.392(6) .
C6 H6 0.9500 .
C7 C8 1.392(7) .
C7 H7 0.9500 .
C8 C9 1.392(6) .
C8 H8 0.9500 .
C9 H9 0.9500 .

loop_
_geom_hbond_atom_site_label_D
_geom_hbond_atom_site_label_H
_geom_hbond_atom_site_label_A
_geom_hbond_distance_DH
_geom_hbond_distance_HA
_geom_hbond_distance_DA
_geom_hbond_angle_DHA
_geom_hbond_site_symmetry_A
C1 H1C O2 0.98 2.36 3.321(6) 165.9 1_554

loop_
_geom_torsion_atom_site_label_1
_geom_torsion_atom_site_label_2
_geom_torsion_atom_site_label_3
_geom_torsion_atom_site_label_4
_geom_torsion
Mo1 O1 C3 N1 167.4(3)
Mo1 O1 C3 C4 -13.4(7)
C1 N1 C3 O1 1.9(6)
C2 N1 C3 O1 173.5(4)
C1 N1 C3 C4 -177.3(4)
C2 N1 C3 C4 -5.7(6)
O1 C3 C4 C9 123.4(4)
N1 C3 C4 C9 -57.4(5)
O1 C3 C4 C5 -56.7(5)
N1 C3 C4 C5 122.5(4)
C9 C4 C5 C6 -0.3(6)
C3 C4 C5 C6 179.8(4)
C4 C5 C6 C7 -0.8(6)
C5 C6 C7 C8 1.5(6)
C6 C7 C8 C9 -1.0(7)
C5 C4 C9 C8 0.8(6)
C3 C4 C9 C8 -179.4(4)
C7 C8 C9 C4 -0.1(7)
